data_4308736
loop_
_publ_author_name
'Yu Chikamoto'
'Tatsuya Kawamoto'
'Asako Igashira-Kamiyama'
'Takumi Konno'

_publ_contact_author
;
     Takumi Konno
  Department of Chemistry, Graduate School of Science, Osaka University, 
Toyonaka, Osaka, 560-0043, Japan
;
_publ_contact_author_email ' konno@ch.wani.osaka-u.ac.jp '
_publ_contact_author_fax ' +81-6-6850-5765 '
_publ_contact_author_phone ' +81-6-6850-5765 '
_publ_section_title
;
Two Stereoisomers of an S-Bridged RhIII2PtII2 Tetranuclear Complex
[{Pt(NH3)2}2{Rh(aet)3}2]4+ That Lead to a Discrete and a 1D
RhIII2PtII2AgI Structures by Reacting with AgI (aet = 2-Aminoethanethiolate)
;
_journal_name_full 'Inorganic Chemistry'
_journal_page_first 1601
_journal_page_last 1610
_journal_paper_doi 10.1021/ic048680k
_journal_volume 44
_journal_year 2005
_chemical_formula_moiety 'C12 H48 Cl4 O16 Pt2 Rh2 N10 S6'
_chemical_formula_sum 'C12 H48 Cl4 N10 O16 Pt2 Rh2 S6'
_chemical_formula_weight 1518.80
_space_group_IT_number 2
_symmetry_cell_setting triclinic
_symmetry_space_group_name_Hall '-P 1'
_symmetry_space_group_name_H-M 'P -1'
_atom_type_scat_source 'International Tables (1974)'
_cell_angle_alpha 103.89(3)
_cell_angle_beta 93.10(3)
_cell_angle_gamma 98.12(1)
_cell_formula_units_Z 2
_cell_length_a 14.423(3)
_cell_length_b 18.010(3)
_cell_length_c 8.903(6)
_cell_measurement_reflns_used 22
_cell_measurement_temperature 298
_cell_measurement_theta_max 17.5
_cell_measurement_theta_min 15.8
_cell_volume 2213.2(16)
_computing_cell_refinement 'MXC(MAC Science)'
_computing_data_collection 'MXC(MAC Science)'
_computing_data_reduction Crystan
_computing_molecular_graphics Crystan
_computing_publication_material Crystan
_computing_structure_refinement Crystan
_computing_structure_solution Crystan
_diffrn_measurement_device 'Mac Science MXC3'
_diffrn_measurement_method theta/2theta
_diffrn_orient_matrix_type standard
_diffrn_orient_matrix_UB_11 0.04264
_diffrn_orient_matrix_UB_12 -0.03790
_diffrn_orient_matrix_UB_13 -0.04082
_diffrn_orient_matrix_UB_21 0.05171
_diffrn_orient_matrix_UB_22 0.04382
_diffrn_orient_matrix_UB_23 0.00334
_diffrn_orient_matrix_UB_31 0.02130
_diffrn_orient_matrix_UB_32 -0.00006
_diffrn_orient_matrix_UB_33 0.10873
_diffrn_radiation_type MoK\a
_diffrn_radiation_wavelength 0.71073
_diffrn_reflns_av_R_equivalents 0.033
_diffrn_reflns_limit_h_max 18
_diffrn_reflns_limit_h_min -18
_diffrn_reflns_limit_k_max 22
_diffrn_reflns_limit_k_min -23
_diffrn_reflns_limit_l_max 10
_diffrn_reflns_limit_l_min 0
_diffrn_reflns_number 8984
_diffrn_reflns_theta_max 26.43
_diffrn_standards_decay_% 33.887
_diffrn_standards_interval_count 100
_diffrn_standards_number 3
_exptl_absorpt_coefficient_mu 7.671
_exptl_absorpt_correction_T_max 0.994
_exptl_absorpt_correction_T_min 0.568
_exptl_absorpt_correction_type empirical
_exptl_crystal_colour Yellow
_exptl_crystal_density_diffrn 2.279
_exptl_crystal_description Needle
_exptl_crystal_size_max 0.30
_exptl_crystal_size_mid 0.10
_exptl_crystal_size_min 0.08
_refine_diff_density_max 4.00
_refine_diff_density_min -3.22
_refine_ls_extinction_method None
_refine_ls_goodness_of_fit_obs 4.561
_refine_ls_hydrogen_treatment refU
_refine_ls_number_parameters 313
_refine_ls_number_reflns 6147
_refine_ls_R_factor_obs 0.073
_refine_ls_shift/esd_max 1.3284
_refine_ls_shift/esd_mean 0.0159
_refine_ls_structure_factor_coef F^2
_refine_ls_weighting_scheme calc
_refine_ls_wR_factor_obs 0.089
_reflns_number_observed 6147
_reflns_number_total 7364
_reflns_observed_criterion refl_observed_if_I_>_2.00_sigma(I)
_cod_data_source_file ic048680ksi20041205_091750_2.cif
_cod_data_source_block '[1b](ClO4)4*2H2O'
_cod_depositor_comments
;
The following automatic conversions were performed:
'_symmetry_cell_setting' value 'Triclinic' changed to 'triclinic'
according to '/home/saulius/struct/CIF-dictionaries/cif_core.dic'
dictionary named 'cif_core.dic' version 2.4.1 from 2010-06-29.

Automatic conversion script
Id: cif_fix_enum 1527 2010-12-29 10:47:43Z saulius 

The following automatic conversions were performed:

'_atom_site_thermal_displace_type' tag value 'Uij' was replaced with
'Uani' value 32 times.

Automatic conversion script
Id: cif_fix_values 1646 2011-03-28 12:23:43Z adriana 
;
_cod_original_cell_volume 2213(2)
_cod_original_sg_symbol_H-M 'P -1 '
_cod_original_formula_sum 'C12 H48 Cl4 O16 Pt2 Rh2 N10 S6'
_cod_database_code 4308736

loop_
_symmetry_equiv_pos_as_xyz
+X,+Y,+Z
-X,-Y,-Z

loop_
_atom_site_aniso_label
_atom_site_aniso_U_11
_atom_site_aniso_U_22
_atom_site_aniso_U_33
_atom_site_aniso_U_12
_atom_site_aniso_U_13
_atom_site_aniso_U_23
Pt1 0.0286(7) 0.0421(7) 0.0318(7) 0.0068(5) 0.0028(6) 0.0148(6)
Pt2 0.0331(8) 0.0433(8) 0.0307(7) 0.0086(6) 0.0045(6) 0.0116(6)
Rh1 0.029(1) 0.040(1) 0.035(1) 0.004(1) 0.002(1) 0.011(1)
Rh2 0.030(1) 0.044(1) 0.035(1) 0.008(1) 0.000(1) 0.012(1)
S1 0.030(4) 0.053(5) 0.040(5) 0.008(4) 0.003(4) 0.020(4)
S2 0.036(5) 0.057(5) 0.038(5) 0.012(4) 0.005(4) 0.012(4)
S3 0.055(6) 0.042(5) 0.066(6) 0.012(4) 0.007(5) 0.003(5)
S4 0.029(4) 0.050(5) 0.036(4) 0.006(4) 0.003(4) 0.015(4)
S5 0.036(5) 0.054(5) 0.034(4) 0.009(4) 0.004(4) 0.009(4)
S6 0.039(5) 0.045(5) 0.068(6) 0.010(4) 0.002(5) 0.018(5)
N1 0.04(2) 0.07(2) 0.04(2) -0.01(2) -0.01(1) 0.00(2)
N2 0.04(2) 0.05(2) 0.06(2) 0.02(1) 0.00(2) 0.01(2)
N3 0.04(2) 0.04(2) 0.06(2) 0.00(1) 0.01(2) 0.02(1)
N4 0.04(2) 0.07(2) 0.04(2) 0.01(2) -0.01(1) 0.00(2)
N5 0.04(2) 0.07(2) 0.06(2) 0.01(2) -0.01(2) 0.02(2)
N6 0.05(2) 0.06(2) 0.05(2) 0.01(2) -0.01(2) 0.01(2)
N7 0.03(2) 0.06(2) 0.08(2) 0.02(1) 0.01(2) 0.03(2)
N8 0.03(2) 0.06(2) 0.06(2) 0.01(1) 0.01(1) 0.02(2)
N9 0.06(2) 0.08(2) 0.04(2) 0.02(2) 0.00(2) 0.01(2)
N10 0.03(2) 0.05(2) 0.06(2) 0.00(1) 0.00(1) 0.01(1)
C1 0.05(2) 0.09(3) 0.04(2) 0.02(2) 0.00(2) 0.02(2)
C2 0.04(2) 0.07(2) 0.05(2) 0.00(2) 0.00(2) 0.02(2)
C3 0.07(3) 0.06(3) 0.13(4) 0.05(2) -0.04(3) -0.04(3)
C4 0.2(1) 0.1(0) 0.2(1) 0.1(0) -0.1(1) -0.1(0)
C5 0.06(3) 0.05(3) 0.41(13) 0.02(2) 0.07(5) 0.08(5)
C6 0.15(6) 0.05(3) 0.21(7) -0.02(3) 0.11(6) 0.01(4)
C7 0.02(2) 0.08(3) 0.13(4) -0.01(2) -0.01(2) 0.07(3)
C8 0.05(2) 0.04(2) 0.05(2) 0.00(2) 0.00(2) 0.01(2)
C9 0.05(3) 0.09(3) 0.04(2) 0.01(2) 0.00(2) 0.02(2)
C10 0.04(2) 0.08(3) 0.05(2) 0.01(2) -0.01(2) 0.02(2)
C11 0.10(5) 0.10(4) 0.15(6) 0.03(3) 0.07(4) -0.01(4)
C12 0.07(4) 0.11(4) 0.14(5) 0.02(3) 0.02(4) 0.04(4)

loop_
_atom_site_label
_atom_site_fract_x
_atom_site_fract_y
_atom_site_fract_z
_atom_site_U_iso_or_equiv
_atom_site_occupancy
_atom_site_thermal_displace_type
Pt1 0.19676(9) -0.21028(8) 0.03509(15) 0.0348(6) 1.000 Uani
Pt2 0.11521(10) -0.22138(8) 0.36794(15) 0.0365(6) 1.000 Uani
Rh1 -0.08932(18) -0.28235(14) 0.02682(29) 0.036(1) 1.000 Uani
Rh2 0.39583(18) -0.24289(15) 0.32259(30) 0.037(1) 1.000 Uani
Cl1 0.6740(8) 0.0109(6) 0.2171(13) 0.071(3) 1.000 Uiso
Cl2 0.3072(9) 0.1300(7) 0.3523(14) 0.077(3) 1.000 Uiso
Cl3 0.4130(12) 0.3982(10) 0.3038(20) 0.119(5) 1.000 Uiso
Cl4 1.0059(13) 0.0260(10) 0.1603(21) 0.125(5) 1.000 Uiso
S1 0.0399(6) -0.2117(5) -0.0455(10) 0.042(4) 1.000 Uani
S2 -0.0453(6) -0.2456(5) 0.2943(10) 0.045(5) 1.000 Uani
S3 -0.0308(7) -0.3984(5) -0.0123(12) 0.057(5) 1.000 Uani
S4 0.3557(6) -0.2104(5) 0.0922(9) 0.039(4) 1.000 Uani
S5 0.2727(6) -0.1990(5) 0.4579(10) 0.043(4) 1.000 Uani
S6 0.3254(6) -0.3707(5) 0.2304(12) 0.052(5) 1.000 Uani
O1 0.668(3) -0.015(2) 0.354(5) 0.06(3) 1.000 Uiso
O2 0.594(3) 0.055(2) 0.226(5) 0.13(3) 1.000 Uiso
O3 0.763(3) 0.060(2) 0.234(4) 0.12(4) 1.000 Uiso
O4 0.670(3) -0.041(2) 0.076(4) 0.12(3) 1.000 Uiso
O5 0.336(4) 0.173(4) 0.504(7) 0.11(5) 1.000 Uiso
O6 0.393(3) 0.126(3) 0.297(5) 0.20(5) 1.000 Uiso
O7 0.253(3) 0.053(3) 0.356(6) 0.15(4) 1.000 Uiso
O8 0.251(3) 0.171(4) 0.284(5) 0.2(1) 1.000 Uiso
O9 0.396(4) 0.425(3) 0.466(6) 0.17(4) 0.500 Uiso
O10 0.336(3) 0.416(2) 0.214(5) 0.13(9) 1.000 Uiso
O11 0.5011(18) 0.4355(16) 0.2675(31) 0.1(1) 0.500 Uiso
O12 0.405(2) 0.322(2) 0.336(3) 0.18(3) 0.500 Uiso
O13 0.4378(18) 0.4453(14) 0.1966(33) 0.34(4) 0.500 Uiso
O14 0.338(2) 0.332(1) 0.271(3) 0.22(5) 0.500 Uiso
O15 0.349(2) 0.446(2) 0.387(5) 0.17(5) 0.500 Uiso
O17 0.997(2) 0.089(1) 0.292(3) 0.12(3) 1.000 Uiso
O18 1.0435(19) -0.0192(15) 0.2568(32) 0.135(8) 1.000 Uiso
O19 1.071(3) 0.028(2) 0.043(5) 0.15(1) 1.000 Uiso
O20 0.915(19) -0.013(15) 0.080(29) 0.2(3) 1.000 Uiso
O21 0.941(2) 0.493(2) 0.479(3) 0.072(8) 1.000 Uiso
O22 0.373(3) 0.211(2) 0.995(5) 0.13(1) 1.000 Uiso
N1 -0.134(2) -0.315(2) -0.217(3) 0.06(2) 1.000 Uani
N2 -0.153(2) -0.179(2) 0.067(4) 0.05(2) 1.000 Uani
N3 -0.214(2) -0.346(2) 0.074(4) 0.05(2) 1.000 Uani
N4 0.464(2) -0.126(2) 0.401(3) 0.06(2) 1.000 Uani
N5 0.437(2) -0.270(2) 0.529(4) 0.06(2) 1.000 Uani
N6 0.517(2) -0.279(2) 0.230(3) 0.06(2) 1.000 Uani
N7 0.205(2) -0.091(2) 0.090(4) 0.06(2) 1.000 Uani
N8 0.1904(19) -0.3289(17) -0.0400(35) 0.05(2) 1.000 Uani
N9 0.123(2) -0.104(2) 0.445(3) 0.06(2) 1.000 Uani
N10 0.1077(19) -0.3381(16) 0.3152(34) 0.05(2) 1.000 Uani
C1 0.023(3) -0.260(2) -0.257(4) 0.06(2) 1.000 Uani
C2 -0.078(3) -0.267(2) -0.310(4) 0.05(2) 1.000 Uani
C3 -0.097(3) -0.158(2) 0.348(7) 0.09(3) 1.000 Uani
C4 -0.174(6) -0.156(3) 0.240(8) 0.16(6) 1.000 Uani
C5 -0.127(4) -0.451(3) 0.051(12) 0.17(5) 1.000 Uani
C6 -0.206(5) -0.429(3) 0.057(9) 0.14(5) 1.000 Uani
C7 0.427(2) -0.112(2) 0.150(6) 0.08(3) 1.000 Uani
C8 0.426(3) -0.075(2) 0.321(4) 0.05(2) 1.000 Uani
C9 0.285(3) -0.250(2) 0.610(4) 0.06(2) 1.000 Uani
C10 0.386(2) -0.244(2) 0.660(4) 0.06(2) 1.000 Uani
C11 0.417(4) -0.404(3) 0.120(8) 0.12(4) 1.000 Uani
C12 0.510(4) -0.357(4) 0.187(7) 0.11(4) 1.000 Uani
H1A 0.03961 -0.31092 -0.27138 0.05(9) 1.000 Uiso
H1B 0.06201 -0.23152 -0.31428 0.1(2) 1.000 Uiso
H2A -0.09498 -0.21660 -0.29116 0.1(1) 1.000 Uiso
H2B -0.08838 -0.29160 -0.41936 0.1(2) 1.000 Uiso
H3A -0.04802 -0.11405 0.36334 0.1(5) 1.000 Uiso
H3B -0.12512 -0.15635 0.44374 0.1(5) 1.000 Uiso
H4A -0.23081 -0.18628 0.25602 0.2(286 1.000 Uiso
H4B -0.18151 -0.10298 0.25812 0.2(32) 1.000 Uiso
H5A -0.10675 -0.45394 0.15454 0.1(42) 1.000 Uiso
H5B -0.13575 -0.50244 -0.01636 0.2(3) 1.000 Uiso
H6A -0.24196 -0.45631 -0.03875 0.1(43) 1.000 Uiso
H6B -0.23526 -0.44351 0.14165 0.1(22) 1.000 Uiso
H7A 0.40274 -0.08084 0.08727 0.04(9) 1.000 Uiso
H7B 0.49064 -0.11624 0.12937 0.1(1) 1.000 Uiso
H8A 0.46341 -0.02397 0.34692 0.05(6) 1.000 Uiso
H8B 0.36271 -0.06987 0.34472 0.05(5) 1.000 Uiso
H9A 0.26203 -0.30395 0.56985 0.1(1) 1.000 Uiso
H9B 0.25153 -0.22835 0.69565 0.03(9) 1.000 Uiso
H10A 0.41047 -0.19008 0.70231 0.2(2) 1.000 Uiso
H10B 0.39667 -0.27148 0.73721 0.03(6) 1.000 Uiso
H11A 0.40828 -0.39463 0.01868 0.1(19) 1.000 Uiso
H11B 0.41848 -0.45833 0.10828 0.1(1) 1.000 Uiso
H12A 0.52853 -0.37419 0.27682 0.1(24) 1.000 Uiso
H12B 0.55723 -0.36949 0.11602 0.10(9) 1.000 Uiso
H13A -0.19870 -0.31078 -0.22981 0.1(4) 1.000 Uiso
H13B -0.12640 -0.36868 -0.25621 0.1(4) 1.000 Uiso
H14A -0.21206 -0.18950 0.00628 0.1(1) 1.000 Uiso
H14B -0.11246 -0.13890 0.03598 0.04(9) 1.000 Uiso
H15A -0.26426 -0.34180 0.00337 0.1(2) 1.000 Uiso
H15B -0.22646 -0.32430 0.17817 0.05(8) 1.000 Uiso
H16A 0.52954 -0.12376 0.38614 0.1(1) 1.000 Uiso
H16B 0.45724 -0.10806 0.51014 0.1(1) 1.000 Uiso
H17A 0.50287 -0.24993 0.55560 0.02(8) 1.000 Uiso
H17B 0.42987 -0.32533 0.51000 0.03(7) 1.000 Uiso
H18A 0.57093 -0.25860 0.30457 0.1(1) 1.000 Uiso
H18B 0.52823 -0.25900 0.14047 0.1(5) 1.000 Uiso
H19A 0.15254 -0.07004 0.13505 0.1(2) 1.000 Uiso
H19B 0.26544 -0.06244 0.13745 0.03(8) 1.000 Uiso
H19C 0.21944 -0.06864 0.00435 0.1(2) 1.000 Uiso
H20A 0.21203 -0.34024 -0.14222 0.1(2) 1.000 Uiso
H20B 0.13533 -0.35204 -0.00352 0.05(5) 1.000 Uiso
H20C 0.21073 -0.35044 0.04288 0.04(8) 1.000 Uiso
H21A 0.108(4) -0.078(3) 0.368(6) 0.04(8) 1.000 Uiso
H21B 0.164(3) -0.093(3) 0.539(6) 0.1(6) 1.000 Uiso
H21C 0.091(4) -0.090(3) 0.537(8) 0.1(1) 1.000 Uiso
H22A 0.087(3) -0.356(3) 0.402(5) 0.02(7) 1.000 Uiso
H22B 0.158(5) -0.335(4) 0.249(9) 0.0(1) 1.000 Uiso
H22C 0.06408 -0.33945 0.22959 0.1(1) 1.000 Uiso

loop_
_geom_angle_atom_site_label_1
_geom_angle_atom_site_label_2
_geom_angle_atom_site_label_3
_geom_angle
_geom_angle_site_symmetry_1
_geom_angle_site_symmetry_2
_geom_angle_site_symmetry_3
_geom_angle_publ_flag
S1 Pt1 S4 174.9(3) . . . yes
S1 Pt1 N7 84.7(9) . . . yes
S1 Pt1 N8 94.8(9) . . . yes
S4 Pt1 N7 96.0(9) . . . yes
S4 Pt1 N8 84.1(9) . . . yes
N7 Pt1 N8 174.8(13) . . . yes
S2 Pt2 S5 176.0(4) . . . yes
S2 Pt2 N9 95.2(10) . . . yes
S2 Pt2 N10 85.8(9) . . . yes
S5 Pt2 N9 85.2(10) . . . yes
S5 Pt2 N10 93.4(9) . . . yes
N9 Pt2 N10 173.8(12) . . . yes
S1 Rh1 S2 96.8(4) . . . yes
S1 Rh1 S3 96.6(4) . . . yes
S1 Rh1 N1 84.5(9) . . . yes
S1 Rh1 N2 87.4(9) . . . yes
S1 Rh1 N3 174.7(9) . . . yes
S2 Rh1 S3 94.4(4) . . . yes
S2 Rh1 N1 178.3(9) . . . yes
S2 Rh1 N2 85.4(9) . . . yes
S2 Rh1 N3 88.1(9) . . . yes
S3 Rh1 N1 86.6(9) . . . yes
S3 Rh1 N2 176.0(9) . . . yes
S3 Rh1 N3 85.2(8) . . . yes
N1 Rh1 N2 93.5(12) . . . yes
N1 Rh1 N3 90.6(12) . . . yes
N2 Rh1 N3 90.7(11) . . . yes
S4 Rh2 S5 97.5(4) . . . yes
S4 Rh2 S6 93.6(4) . . . yes
S4 Rh2 N4 85.5(9) . . . yes
S4 Rh2 N5 178.0(9) . . . yes
S4 Rh2 N6 89.2(9) . . . yes
S5 Rh2 S6 97.0(4) . . . yes
S5 Rh2 N4 84.8(9) . . . yes
S5 Rh2 N5 83.7(9) . . . yes
S5 Rh2 N6 172.3(9) . . . yes
S6 Rh2 N4 178.0(9) . . . yes
S6 Rh2 N5 87.8(9) . . . yes
S6 Rh2 N6 86.2(10) . . . yes
N4 Rh2 N5 93.1(12) . . . yes
N4 Rh2 N6 92.0(12) . . . yes
N5 Rh2 N6 89.5(12) . . . yes
O1 Cl1 O2 100.7(24) . . . yes
O1 Cl1 O3 106.0(25) . . . yes
O1 Cl1 O4 120.4(24) . . . yes
O2 Cl1 O3 112.6(24) . . . yes
O2 Cl1 O4 111.3(24) . . . yes
O3 Cl1 O4 105.9(24) . . . yes
O5 Cl2 O6 99.3(31) . . . yes
O5 Cl2 O7 108.9(32) . . . yes
O5 Cl2 O8 108.2(34) . . . yes
O6 Cl2 O7 114.3(28) . . . yes
O6 Cl2 O8 114.7(29) . . . yes
O7 Cl2 O8 110.6(31) . . . yes
O9 Cl3 O10 105.9(29) . . . yes
O9 Cl3 O11 113.0(26) . . . yes
O9 Cl3 O12 84.8(26) . . . yes
O9 Cl3 O13 127.2(27) . . . yes
O9 Cl3 O14 94.6(26) . . . yes
O9 Cl3 O15 44.9(27) . . . yes
O10 Cl3 O11 109.6(23) . . . yes
O10 Cl3 O12 119.2(24) . . . yes
O10 Cl3 O13 63.1(21) . . . yes
O10 Cl3 O14 72.4(22) . . . yes
O10 Cl3 O15 61.9(24) . . . yes
O11 Cl3 O12 120.7(20) . . . yes
O11 Cl3 O13 46.5(16) . . . yes
O11 Cl3 O14 149.7(20) . . . yes
O11 Cl3 O15 119.1(23) . . . yes
O12 Cl3 O13 147.3(20) . . . yes
O12 Cl3 O14 46.9(17) . . . yes
O12 Cl3 O15 112.9(23) . . . yes
O13 Cl3 O14 124.7(19) . . . yes
O13 Cl3 O15 97.0(22) . . . yes
O14 Cl3 O15 89.1(22) . . . yes
O17 Cl4 O18 93.5(18) . . . yes
O17 Cl4 O19 126.4(24) . . . yes
O17 Cl4 O19 135.5(21) . . 2_755 yes
O17 Cl4 O20 112.1(104) . . . yes
O18 Cl4 O19 104.8(24) . . . yes
O18 Cl4 O19 119.9(20) . . 2_755 yes
O18 Cl4 O20 111.4(103) . . . yes
O19 Cl4 O19 75.4(23) . . 2_755 yes
O19 Cl4 O20 107.0(103) . . . yes
O19 Cl4 O20 31.6(102) 2_755 . . yes
Pt1 S1 Rh1 125.9(4) . . . yes
Pt1 S1 C1 106.8(13) . . . yes
Rh1 S1 C1 97.1(13) . . . yes
Pt2 S2 Rh1 116.1(4) . . . yes
Pt2 S2 C3 111.3(16) . . . yes
Rh1 S2 C3 100.0(19) . . . yes
Rh1 S3 C5 96.8(18) . . . yes
Pt1 S4 Rh2 115.9(4) . . . yes
Pt1 S4 C7 113.4(12) . . . yes
Rh2 S4 C7 95.1(16) . . . yes
Pt2 S5 Rh2 127.1(4) . . . yes
Pt2 S5 C9 107.7(14) . . . yes
Rh2 S5 C9 96.4(13) . . . yes
Rh2 S6 C11 97.4(20) . . . yes
Cl3 O9 O15 67.8(34) . . . yes
Cl3 O10 O13 58.2(19) . . . yes
Cl3 O10 O15 59.1(23) . . . yes
O13 O10 O15 92.3(29) . . . yes
Cl3 O11 O13 67.1(20) . . . yes
Cl3 O12 O14 66.7(21) . . . yes
Cl3 O13 O10 58.7(20) . . . yes
Cl3 O13 O11 66.4(21) . . . yes
O10 O13 O11 125.0(30) . . . yes
Cl3 O14 O12 66.4(22) . . . yes
Cl3 O15 O9 67.3(34) . . . yes
Cl3 O15 O10 59.0(23) . . . yes
O9 O15 O10 125.1(44) . . . yes
Cl4 O19 Cl4 104.6(26) . . 2_755 yes
Cl4 O19 O20 148.5(146) . . 2_755 yes
Cl4 O19 O20 43.9(142) 2_755 . 2_755 yes
Cl4 O20 O19 104.5(198) . . 2_755 yes
Rh1 N1 C2 113.6(22) . . . yes
Rh1 N2 C4 108.7(29) . . . yes
Rh1 N3 C6 112.1(32) . . . yes
Rh2 N4 C8 113.1(22) . . . yes
Rh2 N5 C10 116.9(24) . . . yes
Rh2 N6 C12 112.6(30) . . . yes
S1 C1 C2 108.5(26) . . . yes
N1 C2 C1 107.2(30) . . . yes
S2 C3 C4 112.8(41) . . . yes
N2 C4 C3 114.2(61) . . . yes
S3 C5 C6 120.9(46) . . . yes
N3 C6 C5 120.8(52) . . . yes
S4 C7 C8 112.0(29) . . . yes
N4 C8 C7 105.7(30) . . . yes
S5 C9 C10 109.5(28) . . . yes
N5 C10 C9 110.8(31) . . . yes
S6 C11 C12 110.8(44) . . . yes
N6 C12 C11 118.5(47) . . . yes

loop_
_geom_bond_atom_site_label_1
_geom_bond_atom_site_label_2
_geom_bond_distance
_geom_bond_site_symmetry_1
_geom_bond_site_symmetry_2
_geom_bond_publ_flag
Pt1 S1 2.332(9) . . yes
Pt1 S4 2.321(9) . . yes
Pt1 N7 2.07(4) . . yes
Pt1 N8 2.07(3) . . yes
Pt1 Pt2 3.286(2) . . yes
Pt2 S2 2.322(9) . . yes
Pt2 S5 2.314(9) . . yes
Pt2 N9 2.04(4) . . yes
Pt2 N10 2.03(3) . . yes
Rh1 S1 2.315(9) . . yes
Rh1 S2 2.339(9) . . yes
Rh1 S3 2.320(10) . . yes
Rh1 N1 2.14(3) . . yes
Rh1 N2 2.15(3) . . yes
Rh1 N3 2.11(3) . . yes
Rh2 S4 2.330(9) . . yes
Rh2 S5 2.324(10) . . yes
Rh2 S6 2.312(10) . . yes
Rh2 N4 2.13(4) . . yes
Rh2 N5 2.09(4) . . yes
Rh2 N6 2.09(4) . . yes
Cl1 O1 1.41(5) . . yes
Cl1 O2 1.48(5) . . yes
Cl1 O3 1.42(5) . . yes
Cl1 O4 1.37(4) . . yes
Cl2 O5 1.39(6) . . yes
Cl2 O6 1.37(6) . . yes
Cl2 O7 1.51(5) . . yes
Cl2 O8 1.38(6) . . yes
Cl3 O9 1.45(6) . . yes
Cl3 O10 1.46(5) . . yes
Cl3 O11 1.44(4) . . yes
Cl3 O12 1.45(4) . . yes
Cl3 O13 1.45(4) . . yes
Cl3 O14 1.45(4) . . yes
Cl3 O15 1.46(5) . . yes
Cl4 O17 1.45(4) . . yes
Cl4 O18 1.45(4) . . yes
Cl4 O19 1.45(5) . . yes
Cl4 O19 2.02(5) . 2_755 yes
Cl4 O20 1.45(27) . . yes
S1 C1 1.86(4) . . yes
S2 C3 1.82(5) . . yes
S3 C5 1.76(7) . . yes
S4 C7 1.86(5) . . yes
S5 C9 1.82(4) . . yes
S6 C11 1.78(7) . . yes
O9 O15 1.11(7) . . yes
O10 O13 1.52(5) . . yes
O10 O15 1.50(6) . . yes
O11 O13 1.14(4) . . yes
O12 O14 1.16(5) . . yes
O19 O20 1.10(26) . 2_755 yes
N1 C2 1.53(5) . . yes
N2 C4 1.55(9) . . yes
N3 C6 1.48(6) . . yes
N4 C8 1.45(5) . . yes
N5 C10 1.43(5) . . yes
N6 C12 1.35(7) . . yes
C1 C2 1.47(6) . . yes
C3 C4 1.44(10) . . yes
C5 C6 1.27(9) . . yes
C7 C8 1.51(7) . . yes
C9 C10 1.47(6) . . yes
C11 C12 1.49(9) . . yes
